data_4304839
loop_
_publ_author_name
'Swarup Chattopadhyay'
'Tapash Deb'
'Huaibo Ma'
'Jeffrey L. Petersen'
'Victor G. Young'
'Michael P. Jensen'

_publ_section_title
;
Arylthiolate Coordination and Reactivity at Pseudotetrahedral Nickel(II)
Centers: Modulation by Noncovalent Interactions
;
_journal_name_full 'Inorganic Chemistry'
_journal_page_first 3384
_journal_page_last 3392
_journal_paper_doi 10.1021/ic702417w
_journal_volume 47
_journal_year 2008
_chemical_formula_sum 'C21 H27 B N6 Ni S'
_chemical_formula_weight 465.07
_chemical_name_systematic
; 
 ? 
;
_space_group_IT_number 61
_symmetry_cell_setting orthorhombic
_symmetry_space_group_name_Hall '-P 2ac 2ab'
_symmetry_space_group_name_H-M 'P b c a'
_atom_sites_solution_hydrogens geom
_atom_sites_solution_primary direct
_atom_sites_solution_secondary difmap
_audit_creation_method SHELXL-97
_cell_angle_alpha 90.00
_cell_angle_beta 90.00
_cell_angle_gamma 90.00
_cell_formula_units_Z 8
_cell_length_a 15.2586(16)
_cell_length_b 14.4267(14)
_cell_length_c 21.182(2)
_cell_measurement_reflns_used 7174
_cell_measurement_temperature 293(2)
_cell_measurement_theta_max 27.47
_cell_measurement_theta_min 2.34
_cell_volume 4662.8(8)
_computing_structure_refinement 'SHELXL-97 (Sheldrick, 1997)'
_computing_structure_solution 'SHELXS-97 (Sheldrick, 1990)'
_diffrn_ambient_temperature 293(2)
_diffrn_measured_fraction_theta_full 0.994
_diffrn_measured_fraction_theta_max 0.994
_diffrn_radiation_monochromator graphite
_diffrn_radiation_source 'fine-focus sealed tube'
_diffrn_radiation_type MoK\a
_diffrn_radiation_wavelength 0.71073
_diffrn_reflns_av_R_equivalents 0.0528
_diffrn_reflns_av_sigmaI/netI 0.0470
_diffrn_reflns_limit_h_max 19
_diffrn_reflns_limit_h_min -19
_diffrn_reflns_limit_k_max 16
_diffrn_reflns_limit_k_min -18
_diffrn_reflns_limit_l_max 26
_diffrn_reflns_limit_l_min -27
_diffrn_reflns_number 30478
_diffrn_reflns_theta_full 27.49
_diffrn_reflns_theta_max 27.49
_diffrn_reflns_theta_min 2.17
_exptl_absorpt_coefficient_mu 0.941
_exptl_absorpt_correction_type semi-empirical
_exptl_absorpt_process_details SADABS
_exptl_crystal_colour red-orange
_exptl_crystal_density_diffrn 1.325
_exptl_crystal_density_method 'not measured'
_exptl_crystal_F_000 1952
_exptl_crystal_size_max 0.58
_exptl_crystal_size_mid 0.21
_exptl_crystal_size_min 0.10
_refine_diff_density_max 0.431
_refine_diff_density_min -0.450
_refine_diff_density_rms 0.059
_refine_ls_extinction_method none
_refine_ls_goodness_of_fit_ref 1.043
_refine_ls_hydrogen_treatment riding
_refine_ls_matrix_type full
_refine_ls_number_parameters 277
_refine_ls_number_reflns 5327
_refine_ls_number_restraints 0
_refine_ls_restrained_S_all 1.043
_refine_ls_R_factor_all 0.0614
_refine_ls_R_factor_gt 0.0401
_refine_ls_shift/su_max 0.027
_refine_ls_shift/su_mean 0.000
_refine_ls_structure_factor_coef Fsqd
_refine_ls_weighting_details 'calc w=1/[\s^2^(Fo^2^)+(0.0605P)^2^+1.2332P] where P=(Fo^2^+2Fc^2^)/3'
_refine_ls_weighting_scheme calc
_refine_ls_wR_factor_gt 0.1061
_refine_ls_wR_factor_ref 0.1246
_reflns_number_gt 3829
_reflns_number_total 5327
_reflns_threshold_expression >2sigma(I)
_cod_data_source_file ic702417w-file001_1.cif
_cod_data_source_block mj1ccd
_cod_original_cell_volume 4662.9(8)
_cod_database_code 4304839

loop_
_symmetry_equiv_pos_as_xyz
'x, y, z'
'-x+1/2, -y, z+1/2'
'-x, y+1/2, -z+1/2'
'x+1/2, -y+1/2, -z'
'-x, -y, -z'
'x-1/2, y, -z-1/2'
'x, -y-1/2, z-1/2'
'-x-1/2, y-1/2, z'

loop_
_atom_site_label
_atom_site_type_symbol
_atom_site_fract_x
_atom_site_fract_y
_atom_site_fract_z
_atom_site_U_iso_or_equiv
_atom_site_adp_type
_atom_site_occupancy
_atom_site_symmetry_multiplicity
_atom_site_calc_flag
_atom_site_refinement_flags
_atom_site_disorder_assembly
_atom_site_disorder_group
Ni1 Ni 0.149586(19) 0.500776(18) 0.163731(14) 0.04630(12) Uani 1 1 d . . .
S1 S 0.10989(5) 0.46965(5) 0.26211(3) 0.06408(19) Uani 1 1 d . . .
N1 N 0.11957(13) 0.44900(13) 0.08000(9) 0.0529(5) Uani 1 1 d . . .
N2 N 0.14937(13) 0.49771(12) 0.02859(10) 0.0510(5) Uani 1 1 d . . .
N3 N 0.11291(12) 0.62639(12) 0.13499(9) 0.0496(4) Uani 1 1 d . . .
N4 N 0.15206(11) 0.65540(13) 0.07971(9) 0.0485(4) Uani 1 1 d . . .
N5 N 0.27356(12) 0.52247(12) 0.13897(8) 0.0447(4) Uani 1 1 d . . .
N6 N 0.28683(12) 0.55692(12) 0.07937(8) 0.0457(4) Uani 1 1 d . . .
C1 C 0.07017(16) 0.37874(16) 0.05836(13) 0.0612(6) Uani 1 1 d . . .
C2 C 0.06819(18) 0.38278(18) -0.00733(14) 0.0689(7) Uani 1 1 d . . .
H2 H 0.0388 0.3423 -0.0342 0.083 Uiso 1 1 calc R . .
C3 C 0.11798(18) 0.45814(18) -0.02496(12) 0.0600(6) Uani 1 1 d . . .
C4 C 0.07047(15) 0.69925(16) 0.15904(12) 0.0549(6) Uani 1 1 d . . .
C5 C 0.08173(16) 0.77515(16) 0.11993(13) 0.0604(6) Uani 1 1 d . . .
H5 H 0.0585 0.8341 0.1258 0.072 Uiso 1 1 calc R . .
C6 C 0.13383(16) 0.74648(15) 0.07070(12) 0.0537(6) Uani 1 1 d . . .
C7 C 0.35195(15) 0.51175(15) 0.16580(11) 0.0465(5) Uani 1 1 d . . .
C8 C 0.41696(15) 0.53909(16) 0.12314(11) 0.0521(5) Uani 1 1 d . . .
H8 H 0.4772 0.5385 0.1299 0.063 Uiso 1 1 calc R . .
C9 C 0.37383(15) 0.56708(15) 0.06900(11) 0.0493(5) Uani 1 1 d . . .
C10 C 0.0278(2) 0.3128(2) 0.10249(16) 0.0812(9) Uani 1 1 d . . .
H10A H 0.0653 0.2602 0.1087 0.122 Uiso 1 1 calc R . .
H10B H -0.0271 0.2926 0.0851 0.122 Uiso 1 1 calc R . .
H10C H 0.0177 0.3429 0.1422 0.122 Uiso 1 1 calc R . .
C11 C 0.1385(3) 0.4944(2) -0.08914(14) 0.0831(10) Uani 1 1 d . . .
H11A H 0.1277 0.5599 -0.0903 0.125 Uiso 1 1 calc R . .
H11B H 0.1021 0.4639 -0.1197 0.125 Uiso 1 1 calc R . .
H11C H 0.1990 0.4826 -0.0987 0.125 Uiso 1 1 calc R . .
C12 C 0.02195(19) 0.69294(19) 0.22024(14) 0.0712(7) Uani 1 1 d . . .
H12A H -0.0324 0.6607 0.2138 0.107 Uiso 1 1 calc R . .
H12B H 0.0102 0.7542 0.2358 0.107 Uiso 1 1 calc R . .
H12C H 0.0569 0.6599 0.2505 0.107 Uiso 1 1 calc R . .
C13 C 0.1702(2) 0.80147(18) 0.01718(15) 0.0716(7) Uani 1 1 d . . .
H13A H 0.2331 0.7988 0.0182 0.107 Uiso 1 1 calc R . .
H13B H 0.1515 0.8648 0.0209 0.107 Uiso 1 1 calc R . .
H13C H 0.1495 0.7762 -0.0220 0.107 Uiso 1 1 calc R . .
C14 C 0.36159(16) 0.4759(2) 0.23120(12) 0.0592(6) Uani 1 1 d . . .
H14A H 0.3169 0.5023 0.2575 0.089 Uiso 1 1 calc R . .
H14B H 0.4182 0.4927 0.2473 0.089 Uiso 1 1 calc R . .
H14C H 0.3559 0.4096 0.2310 0.089 Uiso 1 1 calc R . .
C15 C 0.41068(18) 0.60092(19) 0.00793(13) 0.0687(7) Uani 1 1 d . . .
H15A H 0.3962 0.5580 -0.0251 0.103 Uiso 1 1 calc R . .
H15B H 0.4732 0.6059 0.0114 0.103 Uiso 1 1 calc R . .
H15C H 0.3864 0.6606 -0.0018 0.103 Uiso 1 1 calc R . .
C16 C 0.16186(15) 0.36254(16) 0.27855(11) 0.0512(5) Uani 1 1 d . . .
C17 C 0.19532(17) 0.30455(16) 0.23228(12) 0.0600(6) Uani 1 1 d . . .
H17 H 0.1907 0.3214 0.1900 0.072 Uiso 1 1 calc R . .
C18 C 0.2355(2) 0.22209(19) 0.24825(17) 0.0776(9) Uani 1 1 d . . .
H18 H 0.2573 0.1836 0.2167 0.093 Uiso 1 1 calc R . .
C19 C 0.2434(2) 0.1966(2) 0.3103(2) 0.0949(10) Uani 1 1 d . . .
H19 H 0.2717 0.1418 0.3210 0.114 Uiso 1 1 calc R . .
C20 C 0.2091(3) 0.2525(2) 0.35623(18) 0.1037(12) Uani 1 1 d . . .
H20 H 0.2131 0.2347 0.3983 0.124 Uiso 1 1 calc R . .
C21 C 0.1689(2) 0.3348(2) 0.34074(13) 0.0764(8) Uani 1 1 d . . .
H21 H 0.1462 0.3721 0.3725 0.092 Uiso 1 1 calc R . .
B1 B 0.20565(17) 0.58526(16) 0.04012(12) 0.0475(5) Uani 1 1 d . . .
H1 H 0.2236 0.6130 -0.0001 0.057 Uiso 1 1 calc R . .

loop_
_atom_site_aniso_label
_atom_site_aniso_U_11
_atom_site_aniso_U_22
_atom_site_aniso_U_33
_atom_site_aniso_U_23
_atom_site_aniso_U_13
_atom_site_aniso_U_12
Ni1 0.04764(19) 0.04826(18) 0.04300(19) -0.00367(11) 0.00012(11) -0.00022(11)
S1 0.0677(4) 0.0695(4) 0.0550(4) -0.0001(3) 0.0207(3) 0.0122(3)
N1 0.0586(11) 0.0501(10) 0.0500(11) -0.0070(8) -0.0068(9) -0.0044(9)
N2 0.0588(12) 0.0513(10) 0.0430(11) -0.0069(8) -0.0101(9) 0.0034(8)
N3 0.0508(10) 0.0500(9) 0.0480(11) -0.0064(8) -0.0016(9) 0.0038(8)
N4 0.0503(10) 0.0480(9) 0.0470(11) -0.0030(8) -0.0062(8) 0.0028(8)
N5 0.0464(9) 0.0528(9) 0.0349(9) -0.0015(8) -0.0015(8) 0.0016(8)
N6 0.0502(10) 0.0501(9) 0.0368(9) -0.0020(7) -0.0010(8) 0.0026(8)
C1 0.0588(14) 0.0525(12) 0.0723(17) -0.0131(12) -0.0150(12) -0.0007(10)
C2 0.0755(17) 0.0630(14) 0.0683(18) -0.0215(13) -0.0245(14) -0.0004(13)
C3 0.0691(15) 0.0616(14) 0.0492(14) -0.0160(11) -0.0184(12) 0.0135(12)
C4 0.0505(13) 0.0542(12) 0.0602(15) -0.0108(11) -0.0047(10) 0.0047(10)
C5 0.0607(14) 0.0462(11) 0.0744(17) -0.0101(11) -0.0070(13) 0.0074(10)
C6 0.0549(13) 0.0458(11) 0.0603(15) -0.0047(10) -0.0108(11) 0.0005(9)
C7 0.0490(13) 0.0483(11) 0.0421(13) -0.0044(9) -0.0057(9) 0.0016(9)
C8 0.0450(11) 0.0577(12) 0.0536(14) 0.0008(11) -0.0023(10) -0.0003(10)
C9 0.0514(12) 0.0489(11) 0.0476(13) -0.0017(10) 0.0027(10) 0.0012(9)
C10 0.081(2) 0.0657(16) 0.097(2) -0.0080(16) -0.0095(17) -0.0203(14)
C11 0.117(3) 0.085(2) 0.0480(17) -0.0125(13) -0.0205(16) 0.0106(17)
C12 0.0682(16) 0.0720(15) 0.0733(18) -0.0107(14) 0.0112(14) 0.0136(13)
C13 0.0846(19) 0.0550(13) 0.0752(19) 0.0094(13) -0.0028(15) 0.0000(13)
C14 0.0535(13) 0.0790(16) 0.0452(14) 0.0050(12) -0.0094(11) -0.0006(12)
C15 0.0669(16) 0.0806(17) 0.0586(16) 0.0143(13) 0.0095(13) 0.0013(13)
C16 0.0516(12) 0.0563(12) 0.0458(13) -0.0032(10) 0.0105(10) -0.0061(10)
C17 0.0670(15) 0.0614(13) 0.0517(14) -0.0067(11) 0.0170(12) -0.0032(12)
C18 0.0764(19) 0.0590(14) 0.097(2) -0.0130(16) 0.0276(17) -0.0049(13)
C19 0.094(2) 0.0700(19) 0.121(3) 0.021(2) 0.000(2) 0.0092(17)
C20 0.147(4) 0.095(2) 0.070(2) 0.0150(19) -0.017(2) 0.009(2)
C21 0.108(2) 0.0786(18) 0.0430(15) -0.0056(13) 0.0003(14) -0.0007(17)
B1 0.0539(13) 0.0498(12) 0.0387(13) 0.0003(10) -0.0025(11) 0.0036(10)

loop_
_atom_type_symbol
_atom_type_description
_atom_type_scat_dispersion_real
_atom_type_scat_dispersion_imag
_atom_type_scat_source
C C 0.0033 0.0016 'International Tables Vol C Tables 4.2.6.8 and 6.1.1.4'
H H 0.0000 0.0000 'International Tables Vol C Tables 4.2.6.8 and 6.1.1.4'
B B 0.0013 0.0007 'International Tables Vol C Tables 4.2.6.8 and 6.1.1.4'
N N 0.0061 0.0033 'International Tables Vol C Tables 4.2.6.8 and 6.1.1.4'
S S 0.1246 0.1234 'International Tables Vol C Tables 4.2.6.8 and 6.1.1.4'
Ni Ni 0.3393 1.1124 'International Tables Vol C Tables 4.2.6.8 and 6.1.1.4'

loop_
_geom_angle_atom_site_label_1
_geom_angle_atom_site_label_2
_geom_angle_atom_site_label_3
_geom_angle
_geom_angle_site_symmetry_1
_geom_angle_site_symmetry_3
_geom_angle_publ_flag
N1 Ni1 N5 92.48(8) . . ?
N1 Ni1 N3 90.25(8) . . ?
N5 Ni1 N3 92.49(8) . . ?
N1 Ni1 S1 134.69(6) . . ?
N5 Ni1 S1 122.69(6) . . ?
N3 Ni1 S1 113.26(6) . . ?
C16 S1 Ni1 103.84(8) . . ?
C1 N1 N2 107.5(2) . . ?
C1 N1 Ni1 136.10(19) . . ?
N2 N1 Ni1 116.17(14) . . ?
C3 N2 N1 109.3(2) . . ?
C3 N2 B1 132.2(2) . . ?
N1 N2 B1 118.44(18) . . ?
C4 N3 N4 107.16(18) . . ?
C4 N3 Ni1 137.36(17) . . ?
N4 N3 Ni1 114.44(13) . . ?
C6 N4 N3 108.93(19) . . ?
C6 N4 B1 131.7(2) . . ?
N3 N4 B1 119.36(17) . . ?
C7 N5 N6 107.58(18) . . ?
C7 N5 Ni1 136.30(16) . . ?
N6 N5 Ni1 116.12(13) . . ?
C9 N6 N5 109.48(17) . . ?
C9 N6 B1 132.02(19) . . ?
N5 N6 B1 118.18(17) . . ?
N1 C1 C2 108.7(2) . . ?
N1 C1 C10 120.9(2) . . ?
C2 C1 C10 130.3(2) . . ?
C3 C2 C1 107.0(2) . . ?
N2 C3 C2 107.4(2) . . ?
N2 C3 C11 122.7(3) . . ?
C2 C3 C11 129.8(2) . . ?
N3 C4 C5 109.5(2) . . ?
N3 C4 C12 121.5(2) . . ?
C5 C4 C12 128.9(2) . . ?
C6 C5 C4 106.7(2) . . ?
N4 C6 C5 107.7(2) . . ?
N4 C6 C13 123.1(2) . . ?
C5 C6 C13 129.2(2) . . ?
N5 C7 C8 109.2(2) . . ?
N5 C7 C14 121.8(2) . . ?
C8 C7 C14 129.1(2) . . ?
C9 C8 C7 106.3(2) . . ?
N6 C9 C8 107.5(2) . . ?
N6 C9 C15 123.1(2) . . ?
C8 C9 C15 129.4(2) . . ?
C21 C16 C17 118.1(2) . . ?
C21 C16 S1 118.4(2) . . ?
C17 C16 S1 123.5(2) . . ?
C18 C17 C16 120.7(3) . . ?
C19 C18 C17 120.4(3) . . ?
C20 C19 C18 119.4(3) . . ?
C19 C20 C21 120.6(3) . . ?
C20 C21 C16 120.8(3) . . ?
N2 B1 N6 108.28(17) . . ?
N2 B1 N4 109.03(19) . . ?
N6 B1 N4 107.74(17) . . ?

loop_
_geom_bond_atom_site_label_1
_geom_bond_atom_site_label_2
_geom_bond_distance
_geom_bond_site_symmetry_2
_geom_bond_publ_flag
Ni1 N1 1.9782(19) . ?
Ni1 N5 1.9879(18) . ?
Ni1 N3 1.9919(18) . ?
Ni1 S1 2.2162(8) . ?
S1 C16 1.771(2) . ?
N1 C1 1.344(3) . ?
N1 N2 1.373(3) . ?
N2 C3 1.357(3) . ?
N2 B1 1.547(3) . ?
N3 C4 1.336(3) . ?
N3 N4 1.380(3) . ?
N4 C6 1.357(3) . ?
N4 B1 1.548(3) . ?
N5 C7 1.333(3) . ?
N5 N6 1.372(2) . ?
N6 C9 1.354(3) . ?
N6 B1 1.547(3) . ?
C1 C2 1.393(4) . ?
C1 C10 1.482(4) . ?
C2 C3 1.378(4) . ?
C3 C11 1.490(4) . ?
C4 C5 1.384(4) . ?
C4 C12 1.496(4) . ?
C5 C6 1.375(4) . ?
C6 C13 1.491(4) . ?
C7 C8 1.399(3) . ?
C7 C14 1.486(3) . ?
C8 C9 1.383(3) . ?
C9 C15 1.493(3) . ?
C16 C21 1.381(4) . ?
C16 C17 1.386(3) . ?
C17 C18 1.380(4) . ?
C18 C19 1.369(5) . ?
C19 C20 1.367(5) . ?
C20 C21 1.376(5) . ?
